data_4022290
loop_
_publ_author_name
'Jakob F. Jensen'
'Inger S\/otofte'
'Henning O. S\/orensen'
'Mogens Johannsen'

_publ_contact_author_address
;
Department of Chemistry, Building 207
Technical University Denmark
DK-2800 Kgs.Lyngby
Denmark
;
_publ_contact_author_email mj@kemi.dtu.dk
_publ_contact_author_fax (+45)45883136
_publ_contact_author_name 'Mogens Johannsen'
_publ_contact_author_phone (+45)45252027
_publ_section_title
;
 Modular Approach to Novel Chiral Aryl-Ferrocenyl Phosphines
 by Suzuki Cross-Coupling
;
_journal_name_full 'Journal of Organic Chemistry'
_journal_page_first 1258
_journal_page_last 1265
_journal_paper_doi 10.1021/jo026250a
_journal_volume 68
_journal_year 2003
_chemical_formula_sum 'C28 H23 Fe O2 P'
_chemical_formula_weight 478.28
_space_group_IT_number 4
_symmetry_cell_setting monoclinic
_symmetry_space_group_name_Hall 'P 2yb'
_symmetry_space_group_name_H-M 'P 1 21 1'
_atom_sites_solution_hydrogens geom
_atom_sites_solution_primary direct
_atom_sites_solution_secondary difmap
_audit_creation_method SHELXL
_cell_angle_alpha 90.00
_cell_angle_beta 92.45(3)
_cell_angle_gamma 90.00
_cell_formula_units_Z 2
_cell_length_a 9.009(2)
_cell_length_b 12.086(2)
_cell_length_c 9.979(2)
_cell_measurement_temperature 120(2)
_cell_volume 1085.5(4)
_computing_cell_refinement 'SAINT (Siemens, 1995)'
_computing_data_collection 'SMART (Siemens, 1995)'
_computing_data_reduction 'SAINT (Siemens, 1995)'
_computing_molecular_graphics SHELXTL
_computing_publication_material SHELXTL
_computing_structure_refinement 'Siemens SHELXTL PC version 5.3 (Sheldrick, 1994)'
_computing_structure_solution 'Siemens SHELXTL PC version 5.3 (Sheldrick, 1994)'
_diffrn_ambient_temperature 120(2)
_diffrn_measurement_device 'Siemens SMART CCD Platform'
_diffrn_measurement_method 'Omega scans'
_diffrn_radiation_monochromator graphite
_diffrn_radiation_source 'normal-focus sealed tube'
_diffrn_radiation_type MoK\a
_diffrn_radiation_wavelength 0.71073
_diffrn_reflns_av_R_equivalents 0.0315
_diffrn_reflns_av_sigmaI/netI 0.0523
_diffrn_reflns_limit_h_max 12
_diffrn_reflns_limit_h_min -11
_diffrn_reflns_limit_k_max 16
_diffrn_reflns_limit_k_min -15
_diffrn_reflns_limit_l_max 7
_diffrn_reflns_limit_l_min -13
_diffrn_reflns_number 7628
_diffrn_reflns_theta_max 29.60
_diffrn_reflns_theta_min 2.04
_diffrn_standards_decay_% 'no decay'
_diffrn_standards_interval_count no
_diffrn_standards_interval_time no
_diffrn_standards_number no
_exptl_absorpt_coefficient_mu 0.792
_exptl_absorpt_correction_T_max 1.0000
_exptl_absorpt_correction_T_min 0.8062
_exptl_absorpt_correction_type multi-scan
_exptl_crystal_colour orange-red
_exptl_crystal_density_diffrn 1.463
_exptl_crystal_density_meas ?
_exptl_crystal_density_method 'not measured'
_exptl_crystal_F_000 496
_exptl_crystal_size_max 0.43
_exptl_crystal_size_mid 0.18
_exptl_crystal_size_min 0.13
_refine_diff_density_max 0.433
_refine_diff_density_min -0.337
_refine_diff_density_rms 0.063
_refine_ls_abs_structure_details 'Flack H D (1983), Acta Cryst. A39, 876-881'
_refine_ls_abs_structure_Flack -0.023(14)
_refine_ls_extinction_method none
_refine_ls_goodness_of_fit_all 1.043
_refine_ls_goodness_of_fit_obs 1.057
_refine_ls_matrix_type full
_refine_ls_number_parameters 289
_refine_ls_number_reflns 5273
_refine_ls_number_restraints 1
_refine_ls_restrained_S_all 1.043
_refine_ls_restrained_S_obs 1.057
_refine_ls_R_factor_all 0.0469
_refine_ls_R_factor_obs 0.0392
_refine_ls_shift/esd_max 0.001
_refine_ls_shift/esd_mean 0.000
_refine_ls_structure_factor_coef Fsqd
_refine_ls_weighting_details 'w=1/[\s^2^(Fo^2^)+(0.0524P)^2^+0.0353P] where P=(Fo^2^+2Fc^2^)/3'
_refine_ls_weighting_scheme calc
_refine_ls_wR_factor_all 0.0935
_refine_ls_wR_factor_obs 0.0897
_reflns_number_observed 4739
_reflns_number_total 5273
_reflns_observed_criterion >2sigma(I)
_cod_data_source_file jo026250asi20021125_041220.cif
_cod_data_source_block jf4
_cod_depositor_comments
;
The following automatic conversions were performed:

'_exptl_crystal_density_meas' value 'no' was changed to '?' - the
value is perceived as not measured.

Automatic conversion script
Id: cif_fix_values 3008 2015-01-20 13:52:24Z robertas 

The following automatic conversions were performed:

'_refine_ls_weighting_scheme' value 'calc
w=1/[\s^2^(Fo^2^)+(0.0524P)^2^+0.0353P] where P=(Fo^2^+2Fc^2^)/3' was
changed to 'calc'. New tag '_refine_ls_weighting_details' was
created. The value of the new tag was set to
'w=1/[\s^2^(Fo^2^)+(0.0524P)^2^+0.0353P] where P=(Fo^2^+2Fc^2^)/3'.

Automatic conversion script
Id: cif_fix_values 3143 2015-03-26 13:38:13Z robertas 
;
_cod_original_sg_symbol_H-M 'P 21'
_cod_database_code 4022290

loop_
_symmetry_equiv_pos_as_xyz
'x, y, z'
'-x, y+1/2, -z'

loop_
_atom_site_aniso_label
_atom_site_aniso_U_11
_atom_site_aniso_U_22
_atom_site_aniso_U_33
_atom_site_aniso_U_23
_atom_site_aniso_U_13
_atom_site_aniso_U_12
Fe 0.0201(2) 0.0144(2) 0.0147(2) -0.0001(2) 0.00142(12) -0.0002(2)
P 0.0201(3) 0.0132(3) 0.0149(3) 0.0009(2) -0.0007(2) 0.0006(2)
O1 0.0273(11) 0.0145(9) 0.0182(9) 0.0031(8) -0.0004(8) 0.0001(8)
O2 0.0281(10) 0.0137(9) 0.0196(10) -0.0045(8) 0.0008(8) -0.0013(8)
C1 0.0229(13) 0.0139(12) 0.0144(13) 0.0010(9) -0.0001(11) -0.0007(10)
C2 0.0274(14) 0.0145(13) 0.0154(13) 0.0006(10) 0.0008(11) 0.0014(11)
C3 0.029(2) 0.0145(13) 0.0197(14) 0.0023(11) 0.0046(12) -0.0002(11)
C4 0.0257(15) 0.0167(14) 0.0199(15) -0.0020(11) 0.0019(12) -0.0038(11)
C5 0.0228(13) 0.0129(12) 0.0203(13) 0.0012(10) -0.0002(11) -0.0006(10)
C6 0.0271(15) 0.0134(13) 0.030(2) 0.0018(11) 0.0068(12) 0.0009(11)
C7 0.035(2) 0.0168(14) 0.0194(14) -0.0027(10) 0.0015(12) 0.0028(12)
C8 0.031(2) 0.0171(14) 0.0261(15) -0.0007(12) 0.0126(12) 0.0038(12)
C9 0.0212(14) 0.025(2) 0.035(2) -0.0037(13) -0.0009(13) 0.0053(12)
C10 0.031(2) 0.0203(15) 0.022(2) 0.0038(12) 0.0037(12) 0.0052(12)
C11 0.0207(12) 0.0177(13) 0.0169(12) 0.0024(10) -0.0016(10) -0.0020(10)
C12 0.034(2) 0.0194(15) 0.025(2) 0.0010(11) -0.0039(13) -0.0008(12)
C13 0.042(2) 0.025(2) 0.028(2) 0.0079(13) -0.0120(14) -0.0034(14)
C14 0.045(2) 0.034(2) 0.0212(14) 0.0017(12) -0.0082(13) -0.0057(14)
C15 0.050(2) 0.036(2) 0.026(2) -0.0130(14) -0.0101(15) 0.007(2)
C16 0.039(2) 0.022(2) 0.028(2) -0.0039(12) -0.0088(14) 0.0051(13)
C17 0.0176(13) 0.0177(13) 0.0193(13) 0.0005(10) -0.0023(10) 0.0018(10)
C18 0.0263(15) 0.0175(14) 0.030(2) 0.0004(11) 0.0038(12) -0.0011(11)
C19 0.0258(15) 0.0183(14) 0.039(2) -0.0035(12) -0.0011(13) 0.0022(12)
C20 0.022(2) 0.032(2) 0.032(2) -0.0108(13) -0.0029(12) 0.0061(12)
C21 0.0232(15) 0.035(2) 0.0219(14) 0.0031(12) 0.0027(12) 0.0017(13)
C22 0.0236(14) 0.0212(14) 0.0243(15) 0.0028(12) 0.0004(11) 0.0009(11)
C23 0.0173(12) 0.0160(13) 0.0175(13) -0.0006(9) -0.0002(10) 0.0027(10)
C24 0.0176(12) 0.0162(13) 0.0210(14) -0.0024(10) 0.0010(10) 0.0039(10)
C25 0.0241(14) 0.0217(14) 0.0179(13) -0.0065(10) 0.0007(11) 0.0043(11)
C26 0.0295(15) 0.028(2) 0.0142(13) -0.0005(11) 0.0029(11) 0.0060(12)
C27 0.0279(14) 0.021(2) 0.0219(14) 0.0039(10) 0.0037(11) 0.0010(11)
C28 0.0221(12) 0.0211(13) 0.0184(12) -0.0012(12) 0.0002(9) 0.0007(12)

loop_
_atom_site_label
_atom_site_type_symbol
_atom_site_fract_x
_atom_site_fract_y
_atom_site_fract_z
_atom_site_U_iso_or_equiv
_atom_site_thermal_displace_type
_atom_site_occupancy
_atom_site_calc_flag
_atom_site_refinement_flags
Fe Fe 0.14759(4) 0.68531(3) 0.66307(3) 0.01638(10) Uani 1 d .
P P -0.21751(8) 0.71561(5) 0.74045(7) 0.01612(15) Uani 1 d .
O1 O -0.2297(2) 0.6037(2) 0.8022(2) 0.0200(4) Uani 1 d .
O2 O 0.1811(2) 0.9558(2) 0.9942(2) 0.0205(4) Uani 1 d .
H2O H 0.2113(2) 0.9979(2) 1.0566(2) 0.025 Uiso 1 calc R
C1 C -0.0367(3) 0.7691(2) 0.7141(3) 0.0171(5) Uani 1 d .
C2 C 0.0115(3) 0.8050(2) 0.5861(3) 0.0191(5) Uani 1 d .
H2 H -0.0455(3) 0.8017(2) 0.5039(3) 0.023 Uiso 1 calc R
C3 C 0.1573(3) 0.8458(2) 0.6025(3) 0.0211(6) Uani 1 d .
H3 H 0.2161(3) 0.8735(2) 0.5332(3) 0.025 Uiso 1 calc R
C4 C 0.2015(4) 0.8385(2) 0.7406(3) 0.0207(6) Uani 1 d .
H4 H 0.2948(4) 0.8614(2) 0.7791(3) 0.025 Uiso 1 calc R
C5 C 0.0840(3) 0.7917(2) 0.8114(3) 0.0187(5) Uani 1 d .
C6 C 0.1018(3) 0.5199(2) 0.6559(3) 0.0235(6) Uani 1 d .
H6 H 0.0095(3) 0.4862(2) 0.6740(3) 0.028 Uiso 1 calc R
C7 C 0.1446(3) 0.5572(2) 0.5293(3) 0.0239(6) Uani 1 d .
H7 H 0.0867(3) 0.5532(2) 0.4477(3) 0.029 Uiso 1 calc R
C8 C 0.2893(3) 0.6017(2) 0.5459(3) 0.0244(6) Uani 1 d .
H8 H 0.3458(3) 0.6331(2) 0.4772(3) 0.029 Uiso 1 calc R
C9 C 0.3350(3) 0.5913(3) 0.6818(3) 0.0271(6) Uani 1 d .
H9 H 0.4280(3) 0.6142(3) 0.7208(3) 0.033 Uiso 1 calc R
C10 C 0.2183(4) 0.5407(2) 0.7507(3) 0.0243(6) Uani 1 d .
H10 H 0.2189(4) 0.5239(2) 0.8437(3) 0.029 Uiso 1 calc R
C11 C -0.3034(3) 0.7161(2) 0.5739(3) 0.0185(5) Uani 1 d .
C12 C -0.3785(4) 0.8065(3) 0.5188(3) 0.0264(6) Uani 1 d .
H12 H -0.3948(4) 0.8701(3) 0.5721(3) 0.032 Uiso 1 calc R
C13 C -0.4304(4) 0.8038(3) 0.3848(3) 0.0323(7) Uani 1 d .
H13 H -0.4820(4) 0.8655(3) 0.3464(3) 0.039 Uiso 1 calc R
C14 C -0.4059(4) 0.7115(3) 0.3095(3) 0.0339(7) Uani 1 d .
H14 H -0.4407(4) 0.7098(3) 0.2183(3) 0.041 Uiso 1 calc R
C15 C -0.3326(4) 0.6219(3) 0.3629(3) 0.0377(8) Uani 1 d .
H15 H -0.3166(4) 0.5585(3) 0.3090(3) 0.045 Uiso 1 calc R
C16 C -0.2815(4) 0.6236(3) 0.4958(3) 0.0297(7) Uani 1 d .
H16 H -0.2314(4) 0.5610(3) 0.5333(3) 0.036 Uiso 1 calc R
C17 C -0.3077(3) 0.8194(2) 0.8360(3) 0.0183(5) Uani 1 d .
C18 C -0.2810(3) 0.9313(2) 0.8183(3) 0.0246(6) Uani 1 d .
H18 H -0.2092(3) 0.9548(2) 0.7573(3) 0.030 Uiso 1 calc R
C19 C -0.3590(3) 1.0091(3) 0.8894(3) 0.0276(7) Uani 1 d .
H19 H -0.3409(3) 1.0858(3) 0.8772(3) 0.033 Uiso 1 calc R
C20 C -0.4628(3) 0.9747(3) 0.9778(3) 0.0290(7) Uani 1 d .
H20 H -0.5177(3) 1.0279(3) 1.0251(3) 0.035 Uiso 1 calc R
C21 C -0.4874(3) 0.8643(3) 0.9980(3) 0.0266(6) Uani 1 d .
H21 H -0.5578(3) 0.8414(3) 1.0606(3) 0.032 Uiso 1 calc R
C22 C -0.4104(3) 0.7859(2) 0.9280(3) 0.0230(6) Uani 1 d .
H22 H -0.4276(3) 0.7094(2) 0.9427(3) 0.028 Uiso 1 calc R
C23 C 0.0857(3) 0.7750(2) 0.9583(3) 0.0170(5) Uani 1 d .
C24 C 0.1391(3) 0.8578(2) 1.0461(3) 0.0182(5) Uani 1 d .
C25 C 0.1488(3) 0.8380(2) 1.1829(3) 0.0212(6) Uani 1 d .
H25 H 0.1924(3) 0.8920(2) 1.2416(3) 0.025 Uiso 1 calc R
C26 C 0.0955(3) 0.7400(3) 1.2347(3) 0.0238(6) Uani 1 d .
H26 H 0.1013(3) 0.7276(3) 1.3288(3) 0.029 Uiso 1 calc R
C27 C 0.0342(3) 0.6608(2) 1.1507(3) 0.0235(6) Uani 1 d .
H27 H -0.0065(3) 0.5952(2) 1.1865(3) 0.028 Uiso 1 calc R
C28 C 0.0321(3) 0.6774(3) 1.0133(2) 0.0206(5) Uani 1 d .
H28 H -0.0065(3) 0.6211(3) 0.9552(2) 0.025 Uiso 1 calc R

loop_
_atom_type_symbol
_atom_type_description
_atom_type_scat_dispersion_real
_atom_type_scat_dispersion_imag
_atom_type_scat_source
C C 0.0033 0.0016 'International Tables Vol C Tables 4.2.6.8 and 6.1.1.4'
H H 0.0000 0.0000 'International Tables Vol C Tables 4.2.6.8 and 6.1.1.4'
O O 0.0106 0.0060 'International Tables Vol C Tables 4.2.6.8 and 6.1.1.4'
P P 0.1023 0.0942 'International Tables Vol C Tables 4.2.6.8 and 6.1.1.4'
Fe Fe 0.3463 0.8444 'International Tables Vol C Tables 4.2.6.8 and 6.1.1.4'

loop_
_geom_angle_atom_site_label_1
_geom_angle_atom_site_label_2
_geom_angle_atom_site_label_3
_geom_angle
C2 Fe C1 41.42(11)
C2 Fe C3 40.51(12)
C1 Fe C3 69.18(11)
C2 Fe C8 121.37(12)
C1 Fe C8 158.75(11)
C3 Fe C8 105.46(12)
C2 Fe C9 156.73(12)
C1 Fe C9 160.00(11)
C3 Fe C9 120.86(13)
C8 Fe C9 40.39(12)
C2 Fe C6 124.59(12)
C1 Fe C6 109.36(11)
C3 Fe C6 159.08(12)
C8 Fe C6 67.94(12)
C9 Fe C6 67.82(12)
C2 Fe C7 107.60(12)
C1 Fe C7 123.65(12)
C3 Fe C7 121.86(13)
C8 Fe C7 40.53(12)
C9 Fe C7 67.98(13)
C6 Fe C7 40.38(12)
C2 Fe C10 160.95(12)
C1 Fe C10 124.29(12)
C3 Fe C10 157.78(12)
C8 Fe C10 68.25(12)
C9 Fe C10 40.69(13)
C6 Fe C10 40.23(13)
C7 Fe C10 68.06(13)
C2 Fe C4 68.24(12)
C1 Fe C4 68.83(12)
C3 Fe C4 40.62(12)
C8 Fe C4 121.26(12)
C9 Fe C4 106.62(13)
C6 Fe C4 159.85(12)
C7 Fe C4 157.50(12)
C10 Fe C4 123.01(11)
C2 Fe C5 69.19(11)
C1 Fe C5 41.62(11)
C3 Fe C5 68.61(11)
C8 Fe C5 157.32(12)
C9 Fe C5 122.47(12)
C6 Fe C5 125.06(12)
C7 Fe C5 161.05(11)
C10 Fe C5 108.53(12)
C4 Fe C5 40.23(11)
O1 P C1 118.27(12)
O1 P C17 111.83(12)
C1 P C17 105.24(13)
O1 P C11 110.34(12)
C1 P C11 102.78(13)
C17 P C11 107.55(13)
C2 C1 C5 107.0(2)
C2 C1 P 123.7(2)
C5 C1 P 129.2(2)
C2 C1 Fe 69.2(2)
C5 C1 Fe 70.4(2)
P C1 Fe 128.24(14)
C3 C2 C1 108.6(2)
C3 C2 Fe 70.1(2)
C1 C2 Fe 69.4(2)
C2 C3 C4 108.2(3)
C2 C3 Fe 69.4(2)
C4 C3 Fe 70.5(2)
C5 C4 C3 108.9(3)
C5 C4 Fe 70.0(2)
C3 C4 Fe 68.9(2)
C4 C5 C1 107.2(2)
C4 C5 C23 125.0(3)
C1 C5 C23 127.8(3)
C4 C5 Fe 69.8(2)
C1 C5 Fe 68.02(15)
C23 C5 Fe 129.5(2)
C10 C6 C7 108.7(3)
C10 C6 Fe 70.0(2)
C7 C6 Fe 69.9(2)
C6 C7 C8 107.6(3)
C6 C7 Fe 69.8(2)
C8 C7 Fe 69.4(2)
C9 C8 C7 108.0(3)
C9 C8 Fe 69.9(2)
C7 C8 Fe 70.0(2)
C8 C9 C10 108.2(3)
C8 C9 Fe 69.8(2)
C10 C9 Fe 69.9(2)
C6 C10 C9 107.4(3)
C6 C10 Fe 69.8(2)
C9 C10 Fe 69.4(2)
C16 C11 C12 119.5(3)
C16 C11 P 116.8(2)
C12 C11 P 123.5(2)
C11 C12 C13 120.0(3)
C14 C13 C12 119.3(3)
C15 C14 C13 121.3(3)
C14 C15 C16 119.8(3)
C11 C16 C15 120.2(3)
C18 C17 C22 119.4(3)
C18 C17 P 122.0(2)
C22 C17 P 118.5(2)
C17 C18 C19 120.1(3)
C20 C19 C18 119.8(3)
C21 C20 C19 120.5(3)
C20 C21 C22 120.4(3)
C21 C22 C17 119.8(3)
C28 C23 C24 118.2(2)
C28 C23 C5 121.0(2)
C24 C23 C5 120.7(2)
O2 C24 C25 121.4(2)
O2 C24 C23 118.7(2)
C25 C24 C23 119.9(3)
C24 C25 C26 120.4(3)
C27 C26 C25 120.3(3)
C26 C27 C28 119.5(3)
C27 C28 C23 121.4(3)

loop_
_geom_bond_atom_site_label_1
_geom_bond_atom_site_label_2
_geom_bond_distance
Fe C2 2.026(3)
Fe C1 2.028(3)
Fe C3 2.035(3)
Fe C8 2.036(3)
Fe C9 2.037(3)
Fe C6 2.042(3)
Fe C7 2.043(3)
Fe C10 2.044(3)
Fe C4 2.057(3)
Fe C5 2.060(3)
P O1 1.493(2)
P C1 1.782(3)
P C17 1.791(3)
P C11 1.803(3)
O2 C24 1.354(3)
C1 C2 1.434(4)
C1 C5 1.453(4)
C2 C3 1.406(4)
C3 C4 1.421(4)
C4 C5 1.416(4)
C5 C23 1.479(4)
C6 C10 1.405(5)
C6 C7 1.410(4)
C7 C8 1.413(4)
C8 C9 1.406(4)
C9 C10 1.419(4)
C11 C16 1.382(4)
C11 C12 1.386(4)
C12 C13 1.398(4)
C13 C14 1.368(5)
C14 C15 1.365(5)
C15 C16 1.385(4)
C17 C18 1.387(4)
C17 C22 1.392(4)
C18 C19 1.387(4)
C19 C20 1.377(5)
C20 C21 1.369(5)
C21 C22 1.380(4)
C23 C28 1.396(4)
C23 C24 1.401(4)
C24 C25 1.385(4)
C25 C26 1.387(4)
C26 C27 1.373(4)
C27 C28 1.385(4)
